data_7154405
loop_
_publ_author_name
'Sun, Jing'
'Chen, Liang'
'Gong, Hui'
'Yan, Chao-Guo'

_publ_section_title
;
 Convenient synthesis of functionalized spiro[indoline-3,2'-pyrrolizines]
 or spiro[indoline-3,3'-pyrrolidines] via multicomponent reactions.
;
_journal_issue 21
_journal_name_full 'Organic &amp; biomolecular chemistry'
_journal_page_first 5905
_journal_page_last 5917
_journal_paper_doi 10.1039/c5ob00437c
_journal_volume 13
_journal_year 2015
_chemical_absolute_configuration ad
_chemical_formula_moiety 'C25 H25 Cl N2 O6'
_chemical_formula_sum 'C25 H25 Cl N2 O6'
_chemical_formula_weight 484.92
_chemical_name_systematic
; 
 ? 
;
_space_group_IT_number 19
_symmetry_cell_setting orthorhombic
_symmetry_space_group_name_Hall 'P 2ac 2ab'
_symmetry_space_group_name_H-M 'P 21 21 21'
_atom_sites_solution_hydrogens geom
_atom_sites_solution_primary direct
_atom_sites_solution_secondary difmap
_audit_block_doi 10.5517/cc13rk6m
_audit_creation_method SHELXL-97
_audit_update_record
;
2014-11-24 deposited with the CCDC.
2015-04-02 downloaded from the CCDC.
;
_cell_angle_alpha 90.00
_cell_angle_beta 90.00
_cell_angle_gamma 90.00
_cell_formula_units_Z 4
_cell_length_a 7.5714(10)
_cell_length_b 15.502(2)
_cell_length_c 20.241(3)
_cell_measurement_reflns_used 9893
_cell_measurement_temperature 296(2)
_cell_measurement_theta_max 22.37
_cell_measurement_theta_min 2.40
_cell_volume 2375.7(6)
_computing_cell_refinement 'Bruker SMART'
_computing_data_collection 'Bruker SMART'
_computing_data_reduction 'Bruker SAINT'
_computing_molecular_graphics 'Bruker SHELXTL'
_computing_publication_material 'Bruker SHELXTL'
_computing_structure_refinement 'SHELXL-97 (Sheldrick, 1997)'
_computing_structure_solution 'SHELXS-97 (Sheldrick, 1990)'
_diffrn_ambient_temperature 296(2)
_diffrn_measured_fraction_theta_full 0.998
_diffrn_measured_fraction_theta_max 0.998
_diffrn_measurement_device_type 'CCD area detector'
_diffrn_measurement_method 'phi and omega scans'
_diffrn_radiation_monochromator graphite
_diffrn_radiation_source 'fine-focus sealed tube'
_diffrn_radiation_type MoK\a
_diffrn_radiation_wavelength 0.71073
_diffrn_reflns_av_R_equivalents 0.0607
_diffrn_reflns_av_sigmaI/netI 0.0512
_diffrn_reflns_limit_h_max 9
_diffrn_reflns_limit_h_min -9
_diffrn_reflns_limit_k_max 20
_diffrn_reflns_limit_k_min -19
_diffrn_reflns_limit_l_max 26
_diffrn_reflns_limit_l_min -25
_diffrn_reflns_number 35908
_diffrn_reflns_theta_full 27.53
_diffrn_reflns_theta_max 27.53
_diffrn_reflns_theta_min 2.01
_exptl_absorpt_coefficient_mu 0.205
_exptl_absorpt_correction_T_max 0.964
_exptl_absorpt_correction_T_min 0.947
_exptl_absorpt_correction_type multi-scan
_exptl_absorpt_process_details sadabs
_exptl_crystal_colour colorless
_exptl_crystal_density_diffrn 1.356
_exptl_crystal_density_method 'not measured'
_exptl_crystal_description block
_exptl_crystal_F_000 1016
_exptl_crystal_size_max 0.36
_exptl_crystal_size_mid 0.22
_exptl_crystal_size_min 0.18
_refine_diff_density_max 0.212
_refine_diff_density_min -0.230
_refine_diff_density_rms 0.038
_refine_ls_abs_structure_details 'Flack H D (1983), Acta Cryst. A39, 876-881'
_refine_ls_abs_structure_Flack -0.09(8)
_refine_ls_extinction_method none
_refine_ls_goodness_of_fit_ref 1.022
_refine_ls_hydrogen_treatment constr
_refine_ls_matrix_type full
_refine_ls_number_parameters 311
_refine_ls_number_reflns 5465
_refine_ls_number_restraints 0
_refine_ls_restrained_S_all 1.022
_refine_ls_R_factor_all 0.0873
_refine_ls_R_factor_gt 0.0458
_refine_ls_shift/su_max 0.000
_refine_ls_shift/su_mean 0.000
_refine_ls_structure_factor_coef Fsqd
_refine_ls_weighting_details 'calc w=1/[\s^2^(Fo^2^)+(0.0536P)^2^+0.1462P] where P=(Fo^2^+2Fc^2^)/3'
_refine_ls_weighting_scheme calc
_refine_ls_wR_factor_gt 0.0931
_refine_ls_wR_factor_ref 0.1060
_reflns_number_gt 3678
_reflns_number_total 5479
_reflns_threshold_expression >2sigma(I)
_cod_data_source_file c5ob00437c3.cif
_cod_data_source_block 2f
_cod_depositor_comments
;
The following automatic conversions were performed:

'_symmetry_cell_setting' value 'Orthorhombic' changed to
'orthorhombic' according to
/usr/data/users/saulius/crontab/automatic-downloads/rss-feeds/RSC/lib/dictionaries/cif_core.dic
dictionary named 'cif_core.dic' version 2.4.2 from 2011-04-26.

Automatic conversion script
Id: cif_fix_values 3143 2015-03-26 13:38:13Z robertas 

 Adding full bibliography for 7154402--7154411.cif.
;
_cod_original_sg_symbol_H-M 'P 21 21 21 '
_cod_database_code 7154405

loop_
_symmetry_equiv_pos_as_xyz
'x, y, z'
'-x+1/2, -y, z+1/2'
'-x, y+1/2, -z+1/2'
'x+1/2, -y+1/2, -z'

loop_
_atom_site_label
_atom_site_type_symbol
_atom_site_fract_x
_atom_site_fract_y
_atom_site_fract_z
_atom_site_U_iso_or_equiv
_atom_site_adp_type
_atom_site_occupancy
_atom_site_symmetry_multiplicity
_atom_site_calc_flag
_atom_site_refinement_flags
C1 C 0.0809(3) 0.16982(14) 0.28296(10) 0.0412(5) Uani 1 1 d .
C2 C 0.0302(3) 0.13574(15) 0.22251(12) 0.0583(7) Uani 1 1 d .
H2 H -0.0787 0.1088 0.2174 0.070 Uiso 1 1 calc R
C3 C 0.1454(4) 0.14283(16) 0.17024(11) 0.0594(7) Uani 1 1 d .
H3 H 0.1151 0.1203 0.1292 0.071 Uiso 1 1 calc R
C4 C 0.3047(3) 0.18305(15) 0.17874(11) 0.0530(6) Uani 1 1 d .
C5 C 0.3564(3) 0.21824(14) 0.23858(10) 0.0433(5) Uani 1 1 d .
H5 H 0.4650 0.2456 0.2432 0.052 Uiso 1 1 calc R
C6 C 0.2413(3) 0.21129(13) 0.29104(10) 0.0362(5) Uani 1 1 d .
C7 C 0.2563(2) 0.24186(13) 0.36227(9) 0.0342(5) Uani 1 1 d .
C8 C 0.0835(3) 0.20670(14) 0.39183(11) 0.0413(5) Uani 1 1 d .
C9 C 0.4279(3) 0.21182(13) 0.39822(10) 0.0371(5) Uani 1 1 d .
H9 H 0.4029 0.2070 0.4456 0.045 Uiso 1 1 calc R
C10 C 0.4907(3) 0.12504(14) 0.37334(10) 0.0406(5) Uani 1 1 d .
C11 C 0.3865(3) 0.04584(13) 0.38670(11) 0.0396(5) Uani 1 1 d .
C12 C 0.3989(3) -0.02246(15) 0.34224(11) 0.0488(6) Uani 1 1 d .
H12 H 0.4656 -0.0163 0.3040 0.059 Uiso 1 1 calc R
C13 C 0.3133(3) -0.09885(16) 0.35457(12) 0.0555(6) Uani 1 1 d .
H13 H 0.3207 -0.1432 0.3237 0.067 Uiso 1 1 calc R
C14 C 0.2172(3) -0.11159(15) 0.41118(13) 0.0562(6) Uani 1 1 d .
C15 C 0.1311(4) -0.19708(17) 0.42509(16) 0.0828(9) Uani 1 1 d .
H15A H 0.1547 -0.2361 0.3893 0.124 Uiso 1 1 calc R
H15B H 0.0058 -0.1892 0.4294 0.124 Uiso 1 1 calc R
H15C H 0.1777 -0.2205 0.4654 0.124 Uiso 1 1 calc R
C16 C 0.2038(4) -0.04342(16) 0.45529(13) 0.0585(7) Uani 1 1 d .
H16 H 0.1387 -0.0505 0.4939 0.070 Uiso 1 1 calc R
C17 C 0.2850(3) 0.03464(15) 0.44300(12) 0.0495(6) Uani 1 1 d .
H17 H 0.2716 0.0800 0.4727 0.059 Uiso 1 1 calc R
C18 C 0.5570(3) 0.28655(13) 0.38767(11) 0.0438(5) Uani 1 1 d .
H18A H 0.5950 0.3099 0.4298 0.053 Uiso 1 1 calc R
H18B H 0.6602 0.2671 0.3635 0.053 Uiso 1 1 calc R
C19 C 0.5438(3) 0.43614(14) 0.35484(11) 0.0512(6) Uani 1 1 d .
H19A H 0.4760 0.4774 0.3302 0.077 Uiso 1 1 calc R
H19B H 0.6615 0.4334 0.3373 0.077 Uiso 1 1 calc R
H19C H 0.5486 0.4534 0.4004 0.077 Uiso 1 1 calc R
C20 C 0.2741(3) 0.34337(13) 0.36636(9) 0.0361(5) Uani 1 1 d .
C21 C 0.1480(3) 0.37949(13) 0.31469(11) 0.0422(5) Uani 1 1 d .
C22 C 0.1096(4) 0.4329(2) 0.20816(13) 0.0799(9) Uani 1 1 d .
H22A H 0.0669 0.3802 0.1890 0.120 Uiso 1 1 calc R
H22B H 0.1734 0.4651 0.1754 0.120 Uiso 1 1 calc R
H22C H 0.0116 0.4665 0.2237 0.120 Uiso 1 1 calc R
C23 C 0.2243(3) 0.37718(13) 0.43530(10) 0.0448(5) Uani 1 1 d .
H23A H 0.1144 0.3502 0.4487 0.054 Uiso 1 1 calc R
H23B H 0.3148 0.3594 0.4664 0.054 Uiso 1 1 calc R
C24 C 0.2029(3) 0.47288(15) 0.44002(12) 0.0445(5) Uani 1 1 d .
C25 C 0.1890(5) 0.58853(16) 0.51532(14) 0.0785(9) Uani 1 1 d .
H25A H 0.2718 0.6227 0.4907 0.118 Uiso 1 1 calc R
H25B H 0.2034 0.5996 0.5617 0.118 Uiso 1 1 calc R
H25C H 0.0709 0.6033 0.5022 0.118 Uiso 1 1 calc R
Cl1 Cl 0.44885(14) 0.18977(6) 0.11192(3) 0.0985(3) Uani 1 1 d .
N1 N -0.0083(2) 0.16822(12) 0.34279(9) 0.0482(5) Uani 1 1 d .
H1 H -0.1107 0.1453 0.3481 0.058 Uiso 1 1 calc R
N2 N 0.4613(2) 0.35172(11) 0.34986(8) 0.0373(4) Uani 1 1 d .
O1 O 0.0364(2) 0.21162(11) 0.44902(7) 0.0547(4) Uani 1 1 d .
O2 O 0.62635(19) 0.11915(11) 0.34130(9) 0.0577(5) Uani 1 1 d .
O3 O -0.0090(2) 0.37141(11) 0.32074(9) 0.0622(5) Uani 1 1 d .
O4 O 0.2252(2) 0.41325(10) 0.26265(7) 0.0510(4) Uani 1 1 d .
O5 O 0.1744(3) 0.52138(10) 0.39581(9) 0.0699(5) Uani 1 1 d .
O6 O 0.2202(3) 0.49846(10) 0.50233(8) 0.0603(5) Uani 1 1 d .

loop_
_atom_site_aniso_label
_atom_site_aniso_U_11
_atom_site_aniso_U_22
_atom_site_aniso_U_33
_atom_site_aniso_U_23
_atom_site_aniso_U_13
_atom_site_aniso_U_12
C1 0.0301(11) 0.0459(12) 0.0477(13) -0.0004(10) -0.0046(10) -0.0022(10)
C2 0.0521(15) 0.0549(15) 0.0678(17) -0.0035(12) -0.0226(14) -0.0187(13)
C3 0.0764(17) 0.0607(16) 0.0410(13) -0.0073(12) -0.0092(14) -0.0143(15)
C4 0.0684(16) 0.0498(13) 0.0408(12) -0.0061(11) 0.0033(12) -0.0066(13)
C5 0.0440(12) 0.0431(12) 0.0428(12) -0.0051(10) 0.0047(10) -0.0075(11)
C6 0.0312(10) 0.0381(11) 0.0392(11) -0.0026(9) -0.0039(9) -0.0043(10)
C7 0.0248(10) 0.0424(11) 0.0354(11) 0.0011(8) 0.0032(9) -0.0028(9)
C8 0.0312(11) 0.0430(12) 0.0498(13) 0.0013(11) 0.0055(11) 0.0002(10)
C9 0.0314(10) 0.0427(12) 0.0373(10) -0.0004(9) -0.0056(9) 0.0003(10)
C10 0.0278(11) 0.0531(14) 0.0410(11) -0.0009(9) -0.0042(10) 0.0003(11)
C11 0.0296(11) 0.0413(12) 0.0480(12) 0.0036(10) -0.0022(10) 0.0019(10)
C12 0.0464(13) 0.0513(14) 0.0486(13) -0.0048(11) 0.0040(11) 0.0016(12)
C13 0.0540(14) 0.0487(14) 0.0637(15) -0.0095(12) 0.0038(13) -0.0020(12)
C14 0.0506(15) 0.0424(13) 0.0756(17) 0.0030(12) 0.0025(13) 0.0022(12)
C15 0.089(2) 0.0524(16) 0.107(2) 0.0032(15) 0.0127(19) -0.0057(16)
C16 0.0614(16) 0.0501(15) 0.0639(16) 0.0088(12) 0.0183(13) 0.0021(13)
C17 0.0510(14) 0.0437(13) 0.0538(14) 0.0001(10) 0.0080(12) 0.0024(12)
C18 0.0316(11) 0.0455(12) 0.0543(12) -0.0008(11) -0.0087(10) -0.0043(11)
C19 0.0479(14) 0.0445(13) 0.0612(14) -0.0004(10) -0.0003(12) -0.0101(12)
C20 0.0344(11) 0.0400(11) 0.0339(11) -0.0007(8) -0.0005(9) -0.0002(10)
C21 0.0395(14) 0.0415(13) 0.0458(13) -0.0029(10) -0.0074(10) 0.0026(11)
C22 0.099(2) 0.083(2) 0.0575(16) 0.0044(14) -0.0303(17) 0.0089(19)
C23 0.0477(13) 0.0465(12) 0.0401(12) -0.0004(9) 0.0025(10) 0.0040(11)
C24 0.0411(13) 0.0489(13) 0.0436(13) -0.0039(11) 0.0021(10) 0.0035(11)
C25 0.106(2) 0.0504(16) 0.0790(18) -0.0178(14) 0.0170(18) -0.0030(16)
Cl1 0.1337(8) 0.1087(6) 0.0529(4) -0.0276(4) 0.0358(5) -0.0416(6)
N1 0.0248(9) 0.0577(12) 0.0621(12) 0.0007(9) 0.0001(9) -0.0119(9)
N2 0.0305(9) 0.0396(10) 0.0419(9) 0.0000(8) -0.0006(8) -0.0049(8)
O1 0.0487(9) 0.0650(10) 0.0503(9) 0.0025(8) 0.0162(8) -0.0068(9)
O2 0.0326(9) 0.0616(11) 0.0787(12) -0.0110(9) 0.0118(9) -0.0035(8)
O3 0.0367(10) 0.0744(12) 0.0757(11) 0.0095(9) -0.0065(8) 0.0042(9)
O4 0.0578(10) 0.0570(9) 0.0382(8) 0.0090(7) -0.0093(8) -0.0006(9)
O5 0.0996(15) 0.0523(10) 0.0577(11) 0.0035(9) -0.0080(11) 0.0194(10)
O6 0.0806(13) 0.0512(10) 0.0493(9) -0.0096(8) 0.0075(9) -0.0002(9)

loop_
_atom_type_symbol
_atom_type_description
_atom_type_scat_dispersion_real
_atom_type_scat_dispersion_imag
_atom_type_scat_source
C C 0.0033 0.0016 'International Tables Vol C Tables 4.2.6.8 and 6.1.1.4'
H H 0.0000 0.0000 'International Tables Vol C Tables 4.2.6.8 and 6.1.1.4'
N N 0.0061 0.0033 'International Tables Vol C Tables 4.2.6.8 and 6.1.1.4'
O O 0.0106 0.0060 'International Tables Vol C Tables 4.2.6.8 and 6.1.1.4'
Cl Cl 0.1484 0.1585 'International Tables Vol C Tables 4.2.6.8 and 6.1.1.4'

loop_
_geom_angle_atom_site_label_1
_geom_angle_atom_site_label_2
_geom_angle_atom_site_label_3
_geom_angle
C6 C1 N1 109.40(18)
C6 C1 C2 121.6(2)
N1 C1 C2 129.0(2)
C3 C2 C1 118.2(2)
C3 C2 H2 120.9
C1 C2 H2 120.9
C4 C3 C2 119.9(2)
C4 C3 H3 120.0
C2 C3 H3 120.0
C3 C4 C5 122.6(2)
C3 C4 Cl1 118.82(18)
C5 C4 Cl1 118.60(19)
C6 C5 C4 117.7(2)
C6 C5 H5 121.2
C4 C5 H5 121.2
C5 C6 C1 120.03(19)
C5 C6 C7 131.16(18)
C1 C6 C7 108.81(17)
C6 C7 C8 101.21(16)
C6 C7 C9 114.29(16)
C8 C7 C9 114.91(15)
C6 C7 C20 111.46(16)
C8 C7 C20 113.85(16)
C9 C7 C20 101.63(16)
O1 C8 N1 125.28(19)
O1 C8 C7 126.8(2)
N1 C8 C7 107.95(18)
C10 C9 C18 115.23(17)
C10 C9 C7 111.81(16)
C18 C9 C7 103.93(15)
C10 C9 H9 108.5
C18 C9 H9 108.5
C7 C9 H9 108.5
O2 C10 C11 118.89(19)
O2 C10 C9 120.57(19)
C11 C10 C9 120.53(18)
C17 C11 C12 118.3(2)
C17 C11 C10 123.3(2)
C12 C11 C10 118.38(19)
C13 C12 C11 120.4(2)
C13 C12 H12 119.8
C11 C12 H12 119.8
C14 C13 C12 121.8(2)
C14 C13 H13 119.1
C12 C13 H13 119.1
C13 C14 C16 117.8(2)
C13 C14 C15 120.9(2)
C16 C14 C15 121.3(2)
C14 C15 H15A 109.5
C14 C15 H15B 109.5
H15A C15 H15B 109.5
C14 C15 H15C 109.5
H15A C15 H15C 109.5
H15B C15 H15C 109.5
C17 C16 C14 121.3(2)
C17 C16 H16 119.4
C14 C16 H16 119.4
C16 C17 C11 120.4(2)
C16 C17 H17 119.8
C11 C17 H17 119.8
N2 C18 C9 106.27(16)
N2 C18 H18A 110.5
C9 C18 H18A 110.5
N2 C18 H18B 110.5
C9 C18 H18B 110.5
H18A C18 H18B 108.7
N2 C19 H19A 109.5
N2 C19 H19B 109.5
H19A C19 H19B 109.5
N2 C19 H19C 109.5
H19A C19 H19C 109.5
H19B C19 H19C 109.5
N2 C20 C21 114.74(17)
N2 C20 C23 114.52(17)
C21 C20 C23 110.13(17)
N2 C20 C7 99.12(16)
C21 C20 C7 106.05(16)
C23 C20 C7 111.46(16)
O3 C21 O4 124.3(2)
O3 C21 C20 120.8(2)
O4 C21 C20 114.70(19)
O4 C22 H22A 109.5
O4 C22 H22B 109.5
H22A C22 H22B 109.5
O4 C22 H22C 109.5
H22A C22 H22C 109.5
H22B C22 H22C 109.5
C24 C23 C20 115.00(18)
C24 C23 H23A 108.5
C20 C23 H23A 108.5
C24 C23 H23B 108.5
C20 C23 H23B 108.5
H23A C23 H23B 107.5
O5 C24 O6 122.9(2)
O5 C24 C23 126.8(2)
O6 C24 C23 110.24(19)
O6 C25 H25A 109.5
O6 C25 H25B 109.5
H25A C25 H25B 109.5
O6 C25 H25C 109.5
H25A C25 H25C 109.5
H25B C25 H25C 109.5
C8 N1 C1 112.56(17)
C8 N1 H1 123.7
C1 N1 H1 123.7
C19 N2 C18 111.92(16)
C19 N2 C20 118.72(18)
C18 N2 C20 107.46(16)
C21 O4 C22 115.3(2)
C24 O6 C25 116.51(19)

loop_
_geom_bond_atom_site_label_1
_geom_bond_atom_site_label_2
_geom_bond_distance
C1 C6 1.384(3)
C1 N1 1.387(3)
C1 C2 1.387(3)
C2 C3 1.376(4)
C2 H2 0.9300
C3 C4 1.368(3)
C3 H3 0.9300
C4 C5 1.385(3)
C4 Cl1 1.741(2)
C5 C6 1.378(3)
C5 H5 0.9300
C6 C7 1.522(3)
C7 C8 1.539(3)
C7 C9 1.560(3)
C7 C20 1.582(3)
C8 O1 1.214(2)
C8 N1 1.350(3)
C9 C10 1.513(3)
C9 C18 1.530(3)
C9 H9 0.9800
C10 O2 1.218(2)
C10 C11 1.484(3)
C11 C17 1.385(3)
C11 C12 1.393(3)
C12 C13 1.373(3)
C12 H12 0.9300
C13 C14 1.372(3)
C13 H13 0.9300
C14 C16 1.387(3)
C14 C15 1.503(4)
C15 H15A 0.9600
C15 H15B 0.9600
C15 H15C 0.9600
C16 C17 1.380(3)
C16 H16 0.9300
C17 H17 0.9300
C18 N2 1.460(3)
C18 H18A 0.9700
C18 H18B 0.9700
C19 N2 1.454(3)
C19 H19A 0.9600
C19 H19B 0.9600
C19 H19C 0.9600
C20 N2 1.462(3)
C20 C21 1.523(3)
C20 C23 1.538(3)
C21 O3 1.202(3)
C21 O4 1.314(3)
C22 O4 1.441(3)
C22 H22A 0.9600
C22 H22B 0.9600
C22 H22C 0.9600
C23 C24 1.495(3)
C23 H23A 0.9700
C23 H23B 0.9700
C24 O5 1.189(3)
C24 O6 1.329(3)
C25 O6 1.440(3)
C25 H25A 0.9600
C25 H25B 0.9600
C25 H25C 0.9600
N1 H1 0.8600

loop_
_geom_hbond_atom_site_label_D
_geom_hbond_atom_site_label_H
_geom_hbond_atom_site_label_A
_geom_hbond_distance_DH
_geom_hbond_distance_HA
_geom_hbond_distance_DA
_geom_hbond_angle_DHA
_geom_hbond_site_symmetry_A
N1 H1 O2 0.86 2.04 2.869(2) 162.8 1_455
